data_4081985
loop_
_publ_author_name
'Vicenzi, Daniele'
'Sgarbossa, Paolo'
'Biffis, Andrea'
'Tubaro, Cristina'
'Basato, Marino'
'Michelin, Rino A.'
'Lanza, Arianna'
'Nestola, Fabrizio'
'Bogialli, Sara'
'Pastore, Paolo'
'Venzo, Alfonso'

_publ_section_title
;
 Platinum(II) Complexes with Novel Diisocyanide Ligands: Catalysts in
 Alkyne Hydroarylation
;
_journal_issue 23
_journal_name_full Organometallics
_journal_page_first 7153
_journal_paper_doi 10.1021/om400859q
_journal_volume 32
_journal_year 2013
_chemical_formula_moiety 'C22 H19 N2 O3 P Pt'
_chemical_formula_sum 'C22 H19 N2 O3 P Pt'
_chemical_formula_weight 585.45
_chemical_name_systematic
;
 ?
;
_space_group_crystal_system monoclinic
_space_group_IT_number 14
_space_group_name_Hall '-P 2yn'
_space_group_name_H-M_alt 'P 1 21/n 1'
_symmetry_space_group_name_Hall '-P 2yn'
_symmetry_space_group_name_H-M 'P 1 21/n 1'
_atom_sites_solution_hydrogens geom
_atom_sites_solution_primary direct
_atom_sites_solution_secondary difmap
_audit_creation_method SHELXL-2012
_cell_angle_alpha 90
_cell_angle_beta 93.142(5)
_cell_angle_gamma 90
_cell_formula_units_Z 4
_cell_length_a 11.8710(10)
_cell_length_b 8.3580(10)
_cell_length_c 21.583(2)
_cell_measurement_reflns_used 6999
_cell_measurement_temperature 297(2)
_cell_measurement_theta_max 27.84
_cell_measurement_theta_min 2.98
_cell_volume 2138.2(4)
_computing_cell_refinement 'Crysalis RED'
_computing_data_collection 'Crysalis CCD'
_computing_data_reduction 'Crysalis RED'
_computing_structure_refinement 'SHELXL-2012 (Sheldrick, 2012)'
_computing_structure_solution 'Sir 2011'
_diffrn_ambient_temperature 297(2)
_diffrn_measured_fraction_theta_full 0.998
_diffrn_measured_fraction_theta_max 0.998
_diffrn_radiation_type MoK\a
_diffrn_radiation_wavelength 0.71073
_diffrn_reflns_av_R_equivalents 0.0265
_diffrn_reflns_av_unetI/netI 0.0173
_diffrn_reflns_Laue_measured_fraction_full 0.998
_diffrn_reflns_Laue_measured_fraction_max 0.998
_diffrn_reflns_limit_h_max 14
_diffrn_reflns_limit_h_min -14
_diffrn_reflns_limit_k_max 10
_diffrn_reflns_limit_k_min -10
_diffrn_reflns_limit_l_max 26
_diffrn_reflns_limit_l_min -26
_diffrn_reflns_number 40575
_diffrn_reflns_point_group_measured_fraction_full 0.998
_diffrn_reflns_point_group_measured_fraction_max 0.998
_diffrn_reflns_theta_full 25.242
_diffrn_reflns_theta_max 25.500
_diffrn_reflns_theta_min 2.982
_exptl_absorpt_coefficient_mu 6.662
_exptl_absorpt_correction_T_max 0.515
_exptl_absorpt_correction_T_min 0.453
_exptl_absorpt_correction_type empirical
_exptl_absorpt_process_details Abspack
_exptl_crystal_colour colourless
_exptl_crystal_density_diffrn 1.819
_exptl_crystal_description prism
_exptl_crystal_F_000 1128
_exptl_crystal_size_max 0.5
_exptl_crystal_size_mid 0.1
_exptl_crystal_size_min 0.1
_refine_diff_density_max 1.920
_refine_diff_density_min -1.564
_refine_diff_density_rms 0.093
_refine_ls_extinction_coef 0.00300(19)
_refine_ls_extinction_expression Fc^*^=kFc[1+0.001xFc^2^\l^3^/sin(2\q)]^-1/4^
_refine_ls_extinction_method SHELXL
_refine_ls_goodness_of_fit_ref 1.053
_refine_ls_hydrogen_treatment constr
_refine_ls_matrix_type full
_refine_ls_number_parameters 265
_refine_ls_number_reflns 3976
_refine_ls_number_restraints 0
_refine_ls_restrained_S_all 1.053
_refine_ls_R_factor_all 0.0369
_refine_ls_R_factor_gt 0.0290
_refine_ls_shift/su_max 0.000
_refine_ls_shift/su_mean 0.000
_refine_ls_structure_factor_coef Fsqd
_refine_ls_weighting_details
;
 w=1/[\s^2^(Fo^2^)+(0.0447P)^2^+2.4985P]
 where P=(Fo^2^+2Fc^2^)/3
;
_refine_ls_weighting_scheme calc
_refine_ls_wR_factor_gt 0.0720
_refine_ls_wR_factor_ref 0.0763
_reflns_Friedel_coverage 0.000
_reflns_number_gt 3368
_reflns_number_total 3976
_reflns_threshold_expression 'I > 2\s(I)'
_cod_data_source_file om400859q_si_002.cif
_cod_data_source_block 1'
_cod_database_code 4081985
_shelx_space_group_comment
;
The symmetry employed for this shelxl refinement is uniquely defined
by the following loop, which should always be used as a source of
symmetry information in preference to the above space-group names.
They are only intended as comments.
;
_shelxl_version_number 2012-9

loop_
_space_group_symop_operation_xyz
'x, y, z'
'-x+1/2, y+1/2, -z+1/2'
'-x, -y, -z'
'x-1/2, -y-1/2, z-1/2'

loop_
_atom_site_label
_atom_site_type_symbol
_atom_site_fract_x
_atom_site_fract_y
_atom_site_fract_z
_atom_site_U_iso_or_equiv
_atom_site_adp_type
_atom_site_occupancy
_atom_site_site_symmetry_order
_atom_site_calc_flag
_atom_site_refinement_flags_posn
_atom_site_refinement_flags_adp
C1 C 0.1001(4) 0.2208(6) 0.3374(2) 0.0453(12) Uani 1 1 d . .
C2 C 0.1181(4) 0.1570(6) 0.4653(2) 0.0398(11) Uani 1 1 d . .
C3 C 0.3115(5) 0.0679(10) 0.3206(3) 0.0773(19) Uani 1 1 d . .
H3A H 0.3057 -0.0436 0.3102 0.116 Uiso 1 1 calc R U
H3B H 0.3885 0.0935 0.3325 0.116 Uiso 1 1 calc R U
H3C H 0.2868 0.1311 0.2853 0.116 Uiso 1 1 calc R U
C4 C 0.3310(5) -0.0035(7) 0.4504(3) 0.0635(16) Uani 1 1 d . .
H4A H 0.3354 -0.1128 0.4372 0.095 Uiso 1 1 calc R U
H4B H 0.3101 0.0000 0.4928 0.095 Uiso 1 1 calc R U
H4C H 0.4031 0.0470 0.4472 0.095 Uiso 1 1 calc R U
C5 C -0.3108(4) 0.4271(6) 0.4254(2) 0.0381(10) Uani 1 1 d . .
C6 C -0.4036(4) 0.3374(7) 0.4045(3) 0.0549(14) Uani 1 1 d . .
H6 H -0.3948 0.2312 0.3928 0.066 Uiso 1 1 calc R U
C7 C -0.5102(5) 0.4080(8) 0.4013(3) 0.0668(18) Uani 1 1 d . .
H7 H -0.5726 0.3483 0.3873 0.080 Uiso 1 1 calc R U
C8 C -0.5239(5) 0.5634(8) 0.4183(3) 0.0639(16) Uani 1 1 d . .
H8 H -0.5953 0.6094 0.4153 0.077 Uiso 1 1 calc R U
C9 C -0.4331(5) 0.6520(7) 0.4400(3) 0.0535(14) Uani 1 1 d . .
H9 H -0.4431 0.7571 0.4527 0.064 Uiso 1 1 calc R U
C10 C -0.3263(4) 0.5851(6) 0.4428(2) 0.0462(12) Uani 1 1 d . .
H10 H -0.2645 0.6464 0.4565 0.055 Uiso 1 1 calc R U
C11 C -0.0584(4) 0.3574(5) 0.2750(2) 0.0379(10) Uani 1 1 d . .
C12 C -0.0762(5) 0.3539(6) 0.2111(2) 0.0456(12) Uani 1 1 d . .
H12 H -0.0268 0.2979 0.1871 0.055 Uiso 1 1 calc R U
C13 C -0.1666(5) 0.4333(7) 0.1833(2) 0.0534(13) Uani 1 1 d . .
H13 H -0.1782 0.4319 0.1404 0.064 Uiso 1 1 calc R U
C14 C -0.2396(5) 0.5143(7) 0.2187(3) 0.0570(14) Uani 1 1 d . .
H14 H -0.3011 0.5670 0.1995 0.068 Uiso 1 1 calc R U
C15 C -0.2236(5) 0.5191(6) 0.2829(2) 0.0517(13) Uani 1 1 d . .
H15 H -0.2720 0.5782 0.3065 0.062 Uiso 1 1 calc R U
C16 C -0.1322(3) 0.4325(6) 0.31212(19) 0.0337(10) Uani 1 1 d . .
C21 C -0.0074(4) 0.2309(5) 0.5523(2) 0.0355(10) Uani 1 1 d . .
C22 C 0.0102(5) 0.1695(6) 0.6114(2) 0.0510(13) Uani 1 1 d . .
H22 H 0.0651 0.0919 0.6199 0.061 Uiso 1 1 calc R U
C23 C -0.0552(5) 0.2257(7) 0.6575(3) 0.0605(16) Uani 1 1 d . .
H23 H -0.0446 0.1850 0.6975 0.073 Uiso 1 1 calc R U
C24 C -0.1362(5) 0.3413(7) 0.6451(2) 0.0551(14) Uani 1 1 d . .
H24 H -0.1795 0.3783 0.6768 0.066 Uiso 1 1 calc R U
C25 C -0.1532(4) 0.4027(6) 0.5857(2) 0.0452(12) Uani 1 1 d . .
H25 H -0.2067 0.4822 0.5773 0.054 Uiso 1 1 calc R U
C26 C -0.0902(4) 0.3446(5) 0.5394(2) 0.0327(9) Uani 1 1 d . .
N1 N 0.0318(3) 0.2791(5) 0.3043(2) 0.0467(10) Uani 1 1 d . .
N2 N 0.0618(3) 0.1838(5) 0.50550(19) 0.0415(9) Uani 1 1 d . .
O1 O -0.1692(3) 0.1726(4) 0.41348(15) 0.0445(8) Uani 1 1 d . .
O2 O -0.1009(3) 0.4147(4) 0.48087(14) 0.0373(7) Uani 1 1 d . .
O3 O -0.1095(3) 0.4497(4) 0.37416(14) 0.0390(7) Uani 1 1 d . .
P1 P -0.17305(9) 0.34473(13) 0.42311(5) 0.0317(3) Uani 1 1 d . .
Pt1 Pt 0.21021(2) 0.11697(2) 0.39428(2) 0.04278(11) Uani 1 1 d . .

loop_
_atom_site_aniso_label
_atom_site_aniso_U_11
_atom_site_aniso_U_22
_atom_site_aniso_U_33
_atom_site_aniso_U_23
_atom_site_aniso_U_13
_atom_site_aniso_U_12
C1 0.043(3) 0.050(3) 0.044(3) -0.012(2) 0.013(2) -0.003(2)
C2 0.034(2) 0.038(2) 0.047(3) -0.002(2) -0.004(2) 0.003(2)
C3 0.057(4) 0.112(5) 0.066(4) -0.013(4) 0.024(3) 0.019(4)
C4 0.057(3) 0.057(3) 0.075(4) 0.001(3) -0.006(3) 0.012(3)
C5 0.034(2) 0.042(2) 0.037(3) -0.001(2) 0.000(2) 0.002(2)
C6 0.034(3) 0.049(3) 0.082(4) -0.007(3) 0.001(3) -0.004(2)
C7 0.029(3) 0.078(4) 0.092(5) 0.000(3) -0.007(3) -0.008(3)
C8 0.038(3) 0.074(4) 0.081(4) 0.014(3) 0.012(3) 0.012(3)
C9 0.049(3) 0.053(3) 0.060(3) 0.006(3) 0.013(3) 0.012(3)
C10 0.040(3) 0.046(3) 0.052(3) -0.006(2) 0.000(2) 0.000(2)
C11 0.036(2) 0.041(3) 0.037(2) 0.003(2) 0.004(2) -0.003(2)
C12 0.050(3) 0.051(3) 0.036(3) -0.004(2) 0.008(2) -0.010(2)
C13 0.072(4) 0.053(3) 0.034(3) 0.008(2) -0.004(3) -0.007(3)
C14 0.067(4) 0.056(3) 0.046(3) 0.011(3) -0.010(3) 0.009(3)
C15 0.060(3) 0.053(3) 0.042(3) 0.000(2) 0.001(2) 0.010(3)
C16 0.0152(18) 0.062(3) 0.024(2) -0.014(2) -0.0001(16) -0.0045(19)
C21 0.038(2) 0.034(2) 0.034(2) -0.0006(19) -0.0025(19) -0.0026(19)
C22 0.064(3) 0.044(3) 0.044(3) 0.004(2) -0.005(3) -0.004(3)
C23 0.079(4) 0.067(4) 0.035(3) 0.007(3) 0.001(3) -0.017(3)
C24 0.066(4) 0.065(3) 0.036(3) -0.011(3) 0.015(3) -0.012(3)
C25 0.037(3) 0.056(3) 0.043(3) -0.014(2) 0.009(2) -0.003(2)
C26 0.034(2) 0.037(2) 0.027(2) -0.0029(18) -0.0013(17) -0.0098(18)
N1 0.037(2) 0.059(3) 0.045(2) -0.002(2) 0.0063(19) 0.006(2)
N2 0.040(2) 0.040(2) 0.044(2) -0.0032(19) 0.0045(19) 0.0009(18)
O1 0.0498(19) 0.0354(16) 0.047(2) -0.0069(15) -0.0062(16) 0.0036(15)
O2 0.0395(17) 0.0413(17) 0.0303(16) -0.0009(13) -0.0051(13) -0.0037(13)
O3 0.0363(17) 0.0524(19) 0.0282(16) -0.0003(15) 0.0004(13) -0.0022(15)
P1 0.0302(6) 0.0356(6) 0.0290(6) -0.0039(5) -0.0022(4) 0.0005(5)
Pt1 0.03228(13) 0.04545(15) 0.05088(15) -0.00552(9) 0.00463(8) 0.00501(8)

loop_
_atom_type_symbol
_atom_type_description
_atom_type_scat_dispersion_real
_atom_type_scat_dispersion_imag
_atom_type_scat_source
C C 0.0033 0.0016 'International Tables Vol C Tables 4.2.6.8 and 6.1.1.4'
H H 0.0000 0.0000 'International Tables Vol C Tables 4.2.6.8 and 6.1.1.4'
N N 0.0061 0.0033 'International Tables Vol C Tables 4.2.6.8 and 6.1.1.4'
O O 0.0106 0.0060 'International Tables Vol C Tables 4.2.6.8 and 6.1.1.4'
P P 0.1023 0.0942 'International Tables Vol C Tables 4.2.6.8 and 6.1.1.4'
Pt Pt -1.7033 8.3905 'International Tables Vol C Tables 4.2.6.8 and 6.1.1.4'

loop_
_geom_angle_atom_site_label_1
_geom_angle_atom_site_label_2
_geom_angle_atom_site_label_3
_geom_angle
N1 C1 Pt1 177.6(5)
N2 C2 Pt1 177.5(4)
C6 C5 C10 119.2(5)
C6 C5 P1 119.8(4)
C10 C5 P1 120.8(4)
C5 C6 C7 119.3(5)
C8 C7 C6 120.8(5)
C7 C8 C9 120.3(5)
C8 C9 C10 119.9(5)
C9 C10 C5 120.5(5)
C16 C11 N1 117.1(4)
C16 C11 C12 121.6(5)
N1 C11 C12 121.2(4)
C13 C12 C11 119.9(5)
C14 C13 C12 120.0(5)
C13 C14 C15 121.0(5)
C14 C15 C16 119.1(5)
O3 C16 C11 121.6(4)
O3 C16 C15 119.2(4)
C11 C16 C15 118.1(4)
C22 C21 C26 120.7(4)
C22 C21 N2 120.0(4)
C26 C21 N2 119.3(4)
C23 C22 C21 118.6(5)
C24 C23 C22 120.9(5)
C23 C24 C25 120.2(5)
C26 C25 C24 119.1(5)
C25 C26 C21 120.5(4)
C25 C26 O2 119.1(4)
C21 C26 O2 120.0(4)
C1 N1 C11 169.2(5)
C2 N2 C21 174.7(5)
C26 O2 P1 125.2(3)
C16 O3 P1 121.2(3)
O1 P1 O2 117.22(18)
O1 P1 O3 115.5(2)
O2 P1 O3 93.59(17)
O1 P1 C5 115.1(2)
O2 P1 C5 107.1(2)
O3 P1 C5 105.9(2)
C1 Pt1 C2 91.90(19)
C1 Pt1 C4 176.3(2)
C2 Pt1 C4 91.3(2)
C1 Pt1 C3 90.1(2)
C2 Pt1 C3 177.9(2)
C4 Pt1 C3 86.6(3)

loop_
_geom_bond_atom_site_label_1
_geom_bond_atom_site_label_2
_geom_bond_distance
C1 N1 1.158(6)
C1 Pt1 1.947(6)
C2 N2 1.146(6)
C2 Pt1 1.960(5)
C3 Pt1 2.086(6)
C4 Pt1 2.085(6)
C5 C6 1.387(7)
C5 C10 1.388(7)
C5 P1 1.778(5)
C6 C7 1.394(8)
C7 C8 1.362(9)
C8 C9 1.369(9)
C9 C10 1.384(7)
C11 C16 1.371(6)
C11 N1 1.378(6)
C11 C12 1.384(7)
C12 C13 1.372(8)
C13 C14 1.365(8)
C14 C15 1.390(7)
C15 C16 1.423(7)
C16 O3 1.359(5)
C21 C22 1.381(7)
C21 C26 1.384(6)
C21 N2 1.392(6)
C22 C23 1.379(8)
C23 C24 1.379(8)
C24 C25 1.387(8)
C25 C26 1.369(6)
C26 O2 1.392(5)
O1 P1 1.455(3)
O2 P1 1.585(3)
O3 P1 1.595(3)
